data_4124279
loop_
_publ_author_name
'Kadunce, Nathaniel T.'
'Reisman, Sarah E.'

_publ_section_title
;
 Nickel-Catalyzed Asymmetric Reductive Cross-Coupling between Heteroaryl
 Iodides and \a-Chloronitriles.
;
_journal_name_full 'Journal of the American Chemical Society'
_journal_page_first 150813153136005
_journal_paper_doi 10.1021/jacs.5b06466
_journal_year 2015
_chemical_absolute_configuration ad
_chemical_formula_moiety 'C18 H14 N2'
_chemical_formula_sum 'C18 H14 N2'
_chemical_formula_weight 258.31
_chemical_name_common NTK-IV-86-I
_space_group_crystal_system orthorhombic
_space_group_IT_number 19
_space_group_name_Hall 'P 2ac 2ab'
_space_group_name_H-M_alt 'P 21 21 21'
_symmetry_space_group_name_Hall 'P 2ac 2ab'
_symmetry_space_group_name_H-M 'P 21 21 21'
_atom_sites_solution_hydrogens geom
_atom_sites_solution_primary direct
_atom_sites_solution_secondary difmap
_audit_creation_date 2015-06-18
_audit_creation_method
;
Olex2 1.2
(compiled 2015.01.26 svn.r3150 for OlexSys, GUI svn.r4998)
;
_cell_angle_alpha 90
_cell_angle_beta 90
_cell_angle_gamma 90
_cell_formula_units_Z 4
_cell_length_a 7.8946(6)
_cell_length_b 12.0793(9)
_cell_length_c 14.7171(11)
_cell_measurement_reflns_used 9764
_cell_measurement_temperature 100(2)
_cell_measurement_theta_max 74.603
_cell_measurement_theta_min 4.736
_cell_volume 1403.44(18)
_computing_cell_refinement 'SAINT v8.34A (Bruker-AXS, 2007)'
_computing_data_collection 'APEX2 v2014.11-0 (Bruker-AXS, 2014)'
_computing_data_reduction 'SAINT v8.34A (Bruker-AXS, 2007)'
_computing_molecular_graphics 'Olex2 (Dolomanov et al., 2009)'
_computing_publication_material 'Olex2 (Dolomanov et al., 2009)'
_computing_structure_refinement 'SHELXL-2014/7 (Sheldrick, 2014)'
_computing_structure_solution 'SHELXS-2013/1 (Sheldrick, 2013)'
_diffrn_ambient_temperature 100.01
_diffrn_detector 'CMOS Area Detector'
_diffrn_detector_area_resol_mean 10.24
_diffrn_detector_type 'Bruker PHOTON 100 CMOS'
_diffrn_measured_fraction_theta_full 1.000
_diffrn_measured_fraction_theta_max 1.000
_diffrn_measurement_device '\k-geometry diffractometer'
_diffrn_measurement_device_type 'Bruker D8 VENTURE Kappa Duo PHOTON 100 CMOS'
_diffrn_measurement_method '\f and \w scans'
_diffrn_radiation_monochromator 'multilayer mirrors'
_diffrn_radiation_type CuK\a
_diffrn_radiation_wavelength 1.54178
_diffrn_reflns_av_R_equivalents 0.0298
_diffrn_reflns_av_unetI/netI 0.0139
_diffrn_reflns_laue_measured_fraction_full 1.000
_diffrn_reflns_laue_measured_fraction_max 1.000
_diffrn_reflns_limit_h_max 9
_diffrn_reflns_limit_h_min -9
_diffrn_reflns_limit_k_max 15
_diffrn_reflns_limit_k_min -15
_diffrn_reflns_limit_l_max 18
_diffrn_reflns_limit_l_min -17
_diffrn_reflns_number 33599
_diffrn_reflns_point_group_measured_fraction_full 1.000
_diffrn_reflns_point_group_measured_fraction_max 1.000
_diffrn_reflns_theta_full 67.679
_diffrn_reflns_theta_max 74.595
_diffrn_reflns_theta_min 4.736
_diffrn_source 'I\mS HB micro-focus sealed tube'
_diffrn_source_current 1
_diffrn_source_power 0.05
_diffrn_source_type 'Incoatech I\mS HB'
_diffrn_source_voltage 50
_diffrn_standards_number 0
_exptl_absorpt_coefficient_mu 0.562
_exptl_absorpt_correction_T_max 0.7538
_exptl_absorpt_correction_T_min 0.6982
_exptl_absorpt_correction_type multi-scan
_exptl_absorpt_process_details 'SADABS-2014/5 (Sheldrick, 2014)'
_exptl_crystal_colour colourless
_exptl_crystal_colour_primary colourless
_exptl_crystal_density_diffrn 1.223
_exptl_crystal_density_method 'not measured'
_exptl_crystal_description block
_exptl_crystal_F_000 544
_exptl_crystal_size_max 0.312
_exptl_crystal_size_mid 0.306
_exptl_crystal_size_min 0.264
_refine_diff_density_max 0.163
_refine_diff_density_min -0.104
_refine_diff_density_rms 0.026
_refine_ls_abs_structure_details
;
 Flack x determined using 1184 quotients [(I+)-(I-)]/[(I+)+(I-)]
 (Parsons, Flack and Wagner, Acta Cryst. B69 (2013) 249-259).
;
_refine_ls_abs_structure_Flack -0.15(8)
_refine_ls_extinction_coef 0.0069(7)
_refine_ls_extinction_expression Fc^*^=kFc[1+0.001xFc^2^\l^3^/sin(2\q)]^-1/4^
_refine_ls_extinction_method 'SHELXL-2014/7 (Sheldrick 2014)'
_refine_ls_goodness_of_fit_ref 1.059
_refine_ls_hydrogen_treatment constr
_refine_ls_matrix_type full
_refine_ls_number_parameters 182
_refine_ls_number_reflns 2860
_refine_ls_number_restraints 0
_refine_ls_restrained_S_all 1.059
_refine_ls_R_factor_all 0.0277
_refine_ls_R_factor_gt 0.0273
_refine_ls_shift/su_max 0.000
_refine_ls_shift/su_mean 0.000
_refine_ls_structure_factor_coef Fsqd
_refine_ls_weighting_details 'w=1/[\s^2^(Fo^2^)+(0.0352P)^2^+0.2198P] where P=(Fo^2^+2Fc^2^)/3'
_refine_ls_weighting_scheme calc
_refine_ls_wR_factor_gt 0.0712
_refine_ls_wR_factor_ref 0.0717
_reflns_Friedel_coverage 0.726
_reflns_friedel_fraction_full 1.000
_reflns_friedel_fraction_max 0.999
_reflns_number_gt 2829
_reflns_number_total 2860
_reflns_threshold_expression 'I > 2\s(I)'
_cod_data_source_file ja5b06466_si_003.cif
_cod_data_source_block p15159
_cod_database_code 4124279
_shelx_space_group_comment
;
The symmetry employed for this shelxl refinement is uniquely defined
by the following loop, which should always be used as a source of
symmetry information in preference to the above space-group names.
They are only intended as comments.
;
_shelx_estimated_absorpt_t_max 0.866
_shelx_estimated_absorpt_t_min 0.844
_olex2_refinement_description
;
1. Fixed Uiso
 At 1.2 times of:
  All C(H) groups, All C(H,H) groups
2.a Ternary CH refined with riding coordinates:
 C10(H10)
2.b Secondary CH2 refined with riding coordinates:
 C12(H12A,H12B)
2.c Aromatic/amide H refined with riding coordinates:
 C3(H3), C1(H1), C8(H8), C6(H6), C7(H7), C5(H5), C16(H16), C14(H14), C17(H17),
 C15(H15), C18(H18)
;
_shelx_shelxl_version_number 2014/7
_olex2_date_sample_data_collection 2015-03-31
_olex2_date_sample_submission 2015-03-31
_olex2_submission_original_sample_id NTK-IV-86-I
_olex2_submission_special_instructions 'No special instructions were received'

loop_
_space_group_symop_operation_xyz
'x, y, z'
'-x+1/2, -y, z+1/2'
'-x, y+1/2, -z+1/2'
'x+1/2, -y+1/2, -z'

loop_
_atom_site_label
_atom_site_type_symbol
_atom_site_fract_x
_atom_site_fract_y
_atom_site_fract_z
_atom_site_U_iso_or_equiv
_atom_site_adp_type
_atom_site_occupancy
_atom_site_site_symmetry_order
_atom_site_calc_flag
_atom_site_refinement_flags_posn
N1 N 0.8035(2) 0.63451(10) 0.48665(8) 0.0354(3) Uani 1 1 d .
N2 N 0.50386(18) 0.78786(10) 0.74909(9) 0.0345(3) Uani 1 1 d .
C3 C 0.70894(19) 0.47197(11) 0.61396(9) 0.0263(3) Uani 1 1 d .
H3 H 0.6765 0.4175 0.6571 0.032 Uiso 1 1 calc R
C1 C 0.6781(2) 0.64925(12) 0.54461(10) 0.0358(4) Uani 1 1 d .
H1 H 0.6184 0.7175 0.5420 0.043 Uiso 1 1 calc R
C8 C 1.0236(2) 0.51594(12) 0.42957(10) 0.0329(3) Uani 1 1 d .
H8 H 1.0554 0.5717 0.3874 0.039 Uiso 1 1 calc R
C4 C 0.84358(18) 0.45108(11) 0.55301(9) 0.0257(3) Uani 1 1 d .
C6 C 1.0643(2) 0.33386(13) 0.49366(11) 0.0348(3) Uani 1 1 d .
H6 H 1.1244 0.2657 0.4941 0.042 Uiso 1 1 calc R
C9 C 0.8876(2) 0.53530(11) 0.49025(9) 0.0280(3) Uani 1 1 d .
C7 C 1.1094(2) 0.41763(13) 0.43126(10) 0.0345(3) Uani 1 1 d .
H7 H 1.2002 0.4056 0.3901 0.041 Uiso 1 1 calc R
C2 C 0.6260(2) 0.57077(12) 0.61039(9) 0.0288(3) Uani 1 1 d .
C5 C 0.9347(2) 0.35050(12) 0.55335(10) 0.0309(3) Uani 1 1 d .
H5 H 0.9054 0.2940 0.5955 0.037 Uiso 1 1 calc R
C10 C 0.4788(2) 0.59227(12) 0.67405(9) 0.0292(3) Uani 1 1 d .
H10 H 0.4844 0.5361 0.7239 0.035 Uiso 1 1 calc R
C11 C 0.49126(19) 0.70291(12) 0.71611(9) 0.0280(3) Uani 1 1 d .
C13 C 0.15836(19) 0.58346(12) 0.69124(10) 0.0312(3) Uani 1 1 d .
C12 C 0.3056(2) 0.57860(15) 0.62571(10) 0.0375(4) Uani 1 1 d .
H12A H 0.2925 0.6379 0.5798 0.045 Uiso 1 1 calc R
H12B H 0.3035 0.5067 0.5935 0.045 Uiso 1 1 calc R
C16 C -0.1090(2) 0.59475(16) 0.81557(13) 0.0462(4) Uani 1 1 d .
H16 H -0.1999 0.5986 0.8577 0.055 Uiso 1 1 calc R
C14 C 0.0591(2) 0.67698(14) 0.69783(13) 0.0413(4) Uani 1 1 d .
H14 H 0.0819 0.7386 0.6597 0.050 Uiso 1 1 calc R
C17 C -0.0097(3) 0.50087(15) 0.80967(13) 0.0469(4) Uani 1 1 d .
H17 H -0.0327 0.4395 0.8480 0.056 Uiso 1 1 calc R
C15 C -0.0737(2) 0.68231(15) 0.75934(16) 0.0502(5) Uani 1 1 d .
H15 H -0.1411 0.7474 0.7626 0.060 Uiso 1 1 calc R
C18 C 0.1232(2) 0.49543(14) 0.74828(12) 0.0405(4) Uani 1 1 d .
H18 H 0.1909 0.4305 0.7454 0.049 Uiso 1 1 calc R

loop_
_atom_site_aniso_label
_atom_site_aniso_U_11
_atom_site_aniso_U_22
_atom_site_aniso_U_33
_atom_site_aniso_U_23
_atom_site_aniso_U_13
_atom_site_aniso_U_12
N1 0.0556(9) 0.0268(6) 0.0236(6) 0.0005(5) 0.0069(6) 0.0012(6)
N2 0.0381(6) 0.0326(6) 0.0328(6) -0.0065(5) 0.0027(6) 0.0042(6)
C3 0.0343(7) 0.0231(6) 0.0216(6) -0.0003(5) -0.0020(6) -0.0060(5)
C1 0.0560(10) 0.0255(7) 0.0258(7) -0.0007(6) 0.0051(7) 0.0057(7)
C8 0.0421(8) 0.0340(7) 0.0226(6) -0.0014(5) 0.0028(6) -0.0069(7)
C4 0.0317(7) 0.0247(6) 0.0207(6) -0.0030(5) -0.0037(5) -0.0055(5)
C6 0.0343(7) 0.0336(7) 0.0367(8) -0.0027(6) -0.0024(6) 0.0038(6)
C9 0.0391(8) 0.0260(6) 0.0190(6) -0.0032(5) -0.0007(6) -0.0052(6)
C7 0.0334(7) 0.0414(8) 0.0288(7) -0.0055(6) 0.0018(6) -0.0022(7)
C2 0.0390(8) 0.0269(7) 0.0206(6) -0.0039(5) 0.0012(6) -0.0027(6)
C5 0.0341(7) 0.0273(7) 0.0312(7) 0.0014(6) -0.0037(6) -0.0025(6)
C10 0.0378(8) 0.0270(7) 0.0228(6) -0.0022(5) -0.0005(6) 0.0004(6)
C11 0.0305(7) 0.0304(7) 0.0230(6) -0.0015(5) 0.0014(5) 0.0031(6)
C13 0.0326(7) 0.0310(7) 0.0298(7) -0.0048(6) -0.0101(6) -0.0062(6)
C12 0.0430(9) 0.0424(8) 0.0271(7) -0.0067(6) -0.0062(6) -0.0045(7)
C16 0.0354(9) 0.0554(11) 0.0477(9) -0.0119(8) 0.0022(7) -0.0178(8)
C14 0.0350(8) 0.0330(8) 0.0558(10) 0.0098(7) -0.0054(8) -0.0031(7)
C17 0.0515(10) 0.0442(9) 0.0449(9) 0.0080(7) -0.0061(9) -0.0171(9)
C15 0.0321(8) 0.0349(9) 0.0835(14) -0.0056(9) 0.0008(9) -0.0017(7)
C18 0.0458(9) 0.0296(7) 0.0460(9) 0.0000(7) -0.0060(8) -0.0031(7)

loop_
_atom_type_symbol
_atom_type_description
_atom_type_scat_dispersion_real
_atom_type_scat_dispersion_imag
_atom_type_scat_source
C C 0.0181 0.0091 'International Tables Vol C Tables 4.2.6.8 and 6.1.1.4'
H H 0.0000 0.0000 'International Tables Vol C Tables 4.2.6.8 and 6.1.1.4'
N N 0.0311 0.0180 'International Tables Vol C Tables 4.2.6.8 and 6.1.1.4'

loop_
_geom_angle_atom_site_label_1
_geom_angle_atom_site_label_2
_geom_angle_atom_site_label_3
_geom_angle
C1 N1 C9 117.15(13)
C4 C3 H3 120.2
C2 C3 H3 120.2
C2 C3 C4 119.57(13)
N1 C1 H1 117.6
N1 C1 C2 124.75(14)
C2 C1 H1 117.6
C9 C8 H8 119.7
C7 C8 H8 119.7
C7 C8 C9 120.50(13)
C3 C4 C9 118.01(13)
C5 C4 C3 122.30(13)
C5 C4 C9 119.69(13)
C7 C6 H6 119.9
C5 C6 H6 119.9
C5 C6 C7 120.17(14)
N1 C9 C8 119.14(13)
N1 C9 C4 122.28(13)
C8 C9 C4 118.57(13)
C8 C7 C6 120.61(14)
C8 C7 H7 119.7
C6 C7 H7 119.7
C3 C2 C1 118.23(14)
C3 C2 C10 119.68(13)
C1 C2 C10 122.06(13)
C4 C5 H5 119.8
C6 C5 C4 120.45(14)
C6 C5 H5 119.8
C2 C10 H10 107.7
C2 C10 C12 112.00(11)
C11 C10 C2 111.31(12)
C11 C10 H10 107.7
C11 C10 C12 110.35(13)
C12 C10 H10 107.7
N2 C11 C10 178.73(16)
C14 C13 C12 120.94(15)
C14 C13 C18 118.24(16)
C18 C13 C12 120.79(15)
C10 C12 H12A 109.1
C10 C12 H12B 109.1
C13 C12 C10 112.42(12)
C13 C12 H12A 109.1
C13 C12 H12B 109.1
H12A C12 H12B 107.9
C17 C16 H16 120.7
C15 C16 H16 120.7
C15 C16 C17 118.68(17)
C13 C14 H14 119.5
C13 C14 C15 120.93(16)
C15 C14 H14 119.5
C16 C17 H17 119.7
C16 C17 C18 120.64(16)
C18 C17 H17 119.7
C16 C15 C14 120.77(17)
C16 C15 H15 119.6
C14 C15 H15 119.6
C13 C18 C17 120.73(16)
C13 C18 H18 119.6
C17 C18 H18 119.6

loop_
_geom_bond_atom_site_label_1
_geom_bond_atom_site_label_2
_geom_bond_distance
N1 C1 1.319(2)
N1 C9 1.3710(19)
N2 C11 1.1394(19)
C3 H3 0.9500
C3 C4 1.414(2)
C3 C2 1.362(2)
C1 H1 0.9500
C1 C2 1.416(2)
C8 H8 0.9500
C8 C9 1.416(2)
C8 C7 1.368(2)
C4 C9 1.4172(19)
C4 C5 1.412(2)
C6 H6 0.9500
C6 C7 1.412(2)
C6 C5 1.364(2)
C7 H7 0.9500
C2 C10 1.515(2)
C5 H5 0.9500
C10 H10 1.0000
C10 C11 1.4761(19)
C10 C12 1.550(2)
C13 C12 1.511(2)
C13 C14 1.378(2)
C13 C18 1.383(2)
C12 H12A 0.9900
C12 H12B 0.9900
C16 H16 0.9500
C16 C17 1.381(3)
C16 C15 1.372(3)
C14 H14 0.9500
C14 C15 1.387(3)
C17 H17 0.9500
C17 C18 1.386(3)
C15 H15 0.9500
C18 H18 0.9500

loop_
_geom_torsion_atom_site_label_1
_geom_torsion_atom_site_label_2
_geom_torsion_atom_site_label_3
_geom_torsion_atom_site_label_4
_geom_torsion
N1 C1 C2 C3 -0.9(2)
N1 C1 C2 C10 -179.01(15)
C3 C4 C9 N1 -0.5(2)
C3 C4 C9 C8 179.23(12)
C3 C4 C5 C6 -179.68(14)
C3 C2 C10 C11 134.26(14)
C3 C2 C10 C12 -101.68(16)
C1 N1 C9 C8 -179.75(14)
C1 N1 C9 C4 0.0(2)
C1 C2 C10 C11 -47.67(18)
C1 C2 C10 C12 76.39(18)
C4 C3 C2 C1 0.3(2)
C4 C3 C2 C10 178.47(12)
C9 N1 C1 C2 0.7(2)
C9 C8 C7 C6 -0.2(2)
C9 C4 C5 C6 -0.1(2)
C7 C8 C9 N1 -179.73(14)
C7 C8 C9 C4 0.5(2)
C7 C6 C5 C4 0.4(2)
C2 C3 C4 C9 0.33(19)
C2 C3 C4 C5 179.90(13)
C2 C10 C12 C13 171.71(14)
C5 C4 C9 N1 179.88(13)
C5 C4 C9 C8 -0.35(19)
C5 C6 C7 C8 -0.3(2)
C11 C10 C12 C13 -63.69(17)
C13 C14 C15 C16 0.4(3)
C12 C13 C14 C15 -178.60(15)
C12 C13 C18 C17 178.66(15)
C16 C17 C18 C13 -0.5(3)
C14 C13 C12 C10 103.57(17)
C14 C13 C18 C17 0.7(2)
C17 C16 C15 C14 -0.1(3)
C15 C16 C17 C18 0.2(3)
C18 C13 C12 C10 -74.31(19)
C18 C13 C14 C15 -0.7(2)
